data_7109261
loop_
_publ_author_name
'Patrick Larpent'
'Abdelaziz Jouaiti'
'Nathalie Kyritsakasa'
'Mir Wais Hosseini'

_publ_section_title
;
 Molecular tectonics: homochiral 3D cuboid coordination networks based on
 enantiomerically pure organic tectons and ZnSiF6
;
_journal_name_full Chem.Commun.
_journal_page_first 4468
_journal_paper_doi 10.1039/c3cc41140k
_journal_volume 49
_journal_year 2013
_chemical_absolute_configuration rm
_chemical_formula_moiety 'C24 H28 N2 O2'
_chemical_formula_sum 'C24 H28 N2 O2'
_chemical_formula_weight 376.48
_chemical_name_systematic
;
?
;
_space_group_IT_number 19
_symmetry_cell_setting orthorhombic
_symmetry_space_group_name_Hall 'P 2ac 2ab'
_symmetry_space_group_name_H-M 'P 21 21 21'
_atom_sites_solution_hydrogens geom
_atom_sites_solution_primary direct
_atom_sites_solution_secondary difmap
_audit_creation_method SHELXL-97
_cell_angle_alpha 90.00
_cell_angle_beta 90.00
_cell_angle_gamma 90.00
_cell_formula_units_Z 4
_cell_length_a 5.9331(5)
_cell_length_b 7.4929(7)
_cell_length_c 46.754(3)
_cell_measurement_reflns_used 899
_cell_measurement_temperature 173(2)
_cell_measurement_theta_max 22.79
_cell_measurement_theta_min 3.48
_cell_volume 2078.5(3)
_computing_cell_refinement 'Bruker SMART'
_computing_data_collection 'Bruker SMART'
_computing_data_reduction 'Bruker SAINT'
_computing_molecular_graphics 'Bruker SHELXTL'
_computing_publication_material 'Bruker SHELXTL'
_computing_structure_refinement 'SHELXL-97 (Sheldrick, 1997)'
_computing_structure_solution 'SHELXS-97 (Sheldrick, 1990)'
_diffrn_ambient_temperature 173(2)
_diffrn_measured_fraction_theta_full 0.958
_diffrn_measured_fraction_theta_max 0.958
_diffrn_measurement_device_type 'CCD area detector'
_diffrn_measurement_method 'phi and omega scans'
_diffrn_radiation_monochromator graphite
_diffrn_radiation_source 'fine-focus sealed tube'
_diffrn_radiation_type MoK\a
_diffrn_radiation_wavelength 0.71073
_diffrn_reflns_av_R_equivalents 0.0690
_diffrn_reflns_av_sigmaI/netI 0.1557
_diffrn_reflns_limit_h_max 7
_diffrn_reflns_limit_h_min -5
_diffrn_reflns_limit_k_max 10
_diffrn_reflns_limit_k_min -10
_diffrn_reflns_limit_l_max 64
_diffrn_reflns_limit_l_min -65
_diffrn_reflns_number 8887
_diffrn_reflns_theta_full 30.05
_diffrn_reflns_theta_max 30.05
_diffrn_reflns_theta_min 3.23
_exptl_absorpt_coefficient_mu 0.077
_exptl_absorpt_correction_T_max 0.9954
_exptl_absorpt_correction_T_min 0.9939
_exptl_absorpt_correction_type multi-scan
_exptl_absorpt_process_details sadabs
_exptl_crystal_colour yellow
_exptl_crystal_density_diffrn 1.203
_exptl_crystal_density_meas ?
_exptl_crystal_density_method 'not measured'
_exptl_crystal_description prism
_exptl_crystal_F_000 808
_exptl_crystal_size_max 0.08
_exptl_crystal_size_mid 0.06
_exptl_crystal_size_min 0.06
_refine_diff_density_max 0.246
_refine_diff_density_min -0.247
_refine_diff_density_rms 0.061
_refine_ls_abs_structure_details 'Flack H D (1983), Acta Cryst. A39, 876-881'
_refine_ls_abs_structure_Flack 1(2)
_refine_ls_extinction_method none
_refine_ls_goodness_of_fit_ref 1.028
_refine_ls_hydrogen_treatment constr
_refine_ls_matrix_type full
_refine_ls_number_parameters 257
_refine_ls_number_reflns 5547
_refine_ls_number_restraints 0
_refine_ls_restrained_S_all 1.028
_refine_ls_R_factor_all 0.1538
_refine_ls_R_factor_gt 0.0727
_refine_ls_shift/su_max 0.000
_refine_ls_shift/su_mean 0.000
_refine_ls_structure_factor_coef Fsqd
_refine_ls_weighting_details 'calc w=1/[\s^2^(Fo^2^)+(0.0632P)^2^+0.0105P] where P=(Fo^2^+2Fc^2^)/3'
_refine_ls_weighting_scheme calc
_refine_ls_wR_factor_gt 0.1503
_refine_ls_wR_factor_ref 0.1812
_reflns_number_gt 2993
_reflns_number_total 5547
_reflns_threshold_expression >2sigma(I)
_cod_data_source_file c3cc41140k.txt
_cod_data_source_block e2549a
_cod_depositor_comments
;
The following automatic conversions were performed:

'_exptl_crystal_density_meas' value 'none' was changed to '?' - the
value is perceived as not measured.

Automatic conversion script
Id: cif_fix_values 3008 2015-01-20 13:52:24Z robertas 
;
_cod_original_sg_symbol_H-M P2(1)2(1)2(1)
_cod_database_code 7109261

loop_
_symmetry_equiv_pos_as_xyz
'x, y, z'
'-x+1/2, -y, z+1/2'
'-x, y+1/2, -z+1/2'
'x+1/2, -y+1/2, -z'

loop_
_atom_site_label
_atom_site_type_symbol
_atom_site_fract_x
_atom_site_fract_y
_atom_site_fract_z
_atom_site_U_iso_or_equiv
_atom_site_adp_type
_atom_site_occupancy
_atom_site_symmetry_multiplicity
_atom_site_calc_flag
_atom_site_refinement_flags
C1 C 0.4307(5) 0.2390(4) 0.10050(6) 0.0232(7) Uani 1 1 d .
C2 C 0.3802(6) 0.1328(5) 0.07681(7) 0.0312(8) Uani 1 1 d .
H2 H 0.2382 0.1440 0.0676 0.037 Uiso 1 1 calc R
C3 C 0.5362(6) 0.0119(5) 0.06674(7) 0.0369(8) Uani 1 1 d .
H3 H 0.4952 -0.0597 0.0508 0.044 Uiso 1 1 calc R
N1 N 0.7412(5) -0.0113(4) 0.07794(6) 0.0373(7) Uani 1 1 d .
C4 C 0.7907(6) 0.0913(4) 0.10040(7) 0.0313(8) Uani 1 1 d .
H4 H 0.9358 0.0788 0.1087 0.038 Uiso 1 1 calc R
C5 C 0.6450(5) 0.2149(4) 0.11240(7) 0.0254(7) Uani 1 1 d .
H5 H 0.6902 0.2828 0.1286 0.030 Uiso 1 1 calc R
C6 C 0.2669(5) 0.3670(4) 0.11359(6) 0.0218(6) Uani 1 1 d .
C7 C 0.2362(5) 0.3618(4) 0.14308(6) 0.0234(7) Uani 1 1 d .
H7 H 0.3161 0.2760 0.1541 0.028 Uiso 1 1 calc R
C8 C 0.0897(5) 0.4807(4) 0.15688(6) 0.0228(6) Uani 1 1 d .
C9 C -0.0302(5) 0.6052(4) 0.14050(6) 0.0224(7) Uani 1 1 d .
C10 C -0.0005(5) 0.6080(4) 0.11074(6) 0.0255(7) Uani 1 1 d .
H10 H -0.0834 0.6910 0.0996 0.031 Uiso 1 1 calc R
C11 C 0.1492(5) 0.4907(4) 0.09718(6) 0.0235(6) Uani 1 1 d .
C12 C -0.1939(5) 0.7347(4) 0.15334(7) 0.0249(7) Uani 1 1 d .
C13 C -0.1384(5) 0.8436(4) 0.17630(7) 0.0296(8) Uani 1 1 d .
H13 H 0.0043 0.8330 0.1854 0.036 Uiso 1 1 calc R
C14 C -0.2941(6) 0.9682(4) 0.18585(7) 0.0351(8) Uani 1 1 d .
H14 H -0.2513 1.0429 0.2013 0.042 Uiso 1 1 calc R
N2 N -0.5003(5) 0.9907(4) 0.17482(6) 0.0365(7) Uani 1 1 d .
C15 C -0.5514(6) 0.8834(4) 0.15284(7) 0.0303(8) Uani 1 1 d .
H15 H -0.6962 0.8959 0.1444 0.036 Uiso 1 1 calc R
C16 C -0.4082(6) 0.7555(4) 0.14151(7) 0.0284(7) Uani 1 1 d .
H16 H -0.4552 0.6831 0.1259 0.034 Uiso 1 1 calc R
O1 O 0.0490(4) 0.4818(3) 0.18587(4) 0.0295(5) Uani 1 1 d .
C17 C 0.1715(5) 0.3597(4) 0.20410(7) 0.0278(7) Uani 1 1 d .
H17 H 0.1692 0.2384 0.1952 0.033 Uiso 1 1 calc R
C18 C 0.4165(6) 0.4179(5) 0.20806(7) 0.0339(8) Uani 1 1 d .
H18A H 0.4973 0.3233 0.2187 0.041 Uiso 1 1 calc R
H18B H 0.4875 0.4277 0.1890 0.041 Uiso 1 1 calc R
C19 C 0.4485(8) 0.5939(6) 0.22377(8) 0.0513(11) Uani 1 1 d .
H19A H 0.3508 0.6849 0.2153 0.077 Uiso 1 1 calc R
H19B H 0.6062 0.6317 0.2222 0.077 Uiso 1 1 calc R
H19C H 0.4093 0.5784 0.2440 0.077 Uiso 1 1 calc R
C20 C 0.0400(6) 0.3538(5) 0.23186(7) 0.0340(8) Uani 1 1 d .
H20A H 0.0289 0.4744 0.2398 0.051 Uiso 1 1 calc R
H20B H 0.1176 0.2759 0.2455 0.051 Uiso 1 1 calc R
H20C H -0.1116 0.3072 0.2282 0.051 Uiso 1 1 calc R
O2 O 0.1942(4) 0.4944(3) 0.06845(4) 0.0304(5) Uani 1 1 d .
C21 C 0.0530(6) 0.5968(5) 0.04934(6) 0.0289(8) Uani 1 1 d .
H21 H 0.0292 0.7181 0.0577 0.035 Uiso 1 1 calc R
C22 C 0.1906(6) 0.6154(5) 0.02179(7) 0.0350(8) Uani 1 1 d .
H22A H 0.1033 0.6885 0.0081 0.042 Uiso 1 1 calc R
H22B H 0.3310 0.6812 0.0262 0.042 Uiso 1 1 calc R
C23 C 0.2532(7) 0.4403(6) 0.00739(8) 0.0491(11) Uani 1 1 d .
H23A H 0.3472 0.3693 0.0203 0.074 Uiso 1 1 calc R
H23B H 0.3369 0.4649 -0.0102 0.074 Uiso 1 1 calc R
H23C H 0.1157 0.3737 0.0028 0.074 Uiso 1 1 calc R
C24 C -0.1721(6) 0.5088(7) 0.04533(8) 0.0501(10) Uani 1 1 d .
H24A H -0.1501 0.3863 0.0385 0.075 Uiso 1 1 calc R
H24B H -0.2603 0.5759 0.0313 0.075 Uiso 1 1 calc R
H24C H -0.2529 0.5067 0.0636 0.075 Uiso 1 1 calc R

loop_
_atom_site_aniso_label
_atom_site_aniso_U_11
_atom_site_aniso_U_22
_atom_site_aniso_U_33
_atom_site_aniso_U_23
_atom_site_aniso_U_13
_atom_site_aniso_U_12
C1 0.0244(17) 0.0154(14) 0.0300(17) 0.0010(13) 0.0026(14) -0.0005(13)
C2 0.0296(18) 0.0300(18) 0.0339(18) -0.0031(15) -0.0007(14) 0.0074(15)
C3 0.041(2) 0.0290(18) 0.041(2) -0.0112(16) 0.0036(16) 0.0067(17)
N1 0.0367(18) 0.0290(15) 0.0462(17) -0.0035(14) 0.0082(14) 0.0100(14)
C4 0.0266(18) 0.0256(17) 0.042(2) 0.0037(15) 0.0032(16) 0.0014(15)
C5 0.0244(17) 0.0195(15) 0.0321(17) -0.0015(13) 0.0027(14) 0.0007(13)
C6 0.0181(16) 0.0175(14) 0.0298(16) -0.0034(13) -0.0010(13) 0.0025(13)
C7 0.0226(17) 0.0176(14) 0.0301(17) 0.0000(13) -0.0035(13) 0.0056(13)
C8 0.0234(15) 0.0196(15) 0.0253(16) 0.0003(13) -0.0039(12) 0.0003(13)
C9 0.0201(16) 0.0183(14) 0.0289(16) -0.0008(13) -0.0018(13) 0.0036(13)
C10 0.0269(17) 0.0211(15) 0.0285(17) -0.0011(13) -0.0031(14) 0.0040(13)
C11 0.0240(16) 0.0213(15) 0.0252(16) -0.0019(14) -0.0031(13) 0.0031(13)
C12 0.0271(17) 0.0171(15) 0.0305(17) 0.0024(13) 0.0034(14) -0.0003(13)
C13 0.0255(18) 0.0291(18) 0.0343(19) -0.0017(15) -0.0031(14) 0.0025(14)
C14 0.041(2) 0.0235(17) 0.041(2) -0.0085(15) 0.0008(17) 0.0040(16)
N2 0.0324(17) 0.0303(16) 0.0468(17) -0.0013(14) 0.0059(13) 0.0081(14)
C15 0.0224(17) 0.0280(17) 0.0406(19) 0.0076(15) 0.0051(15) 0.0062(15)
C16 0.0256(18) 0.0217(16) 0.0379(18) -0.0007(14) 0.0010(15) 0.0018(14)
O1 0.0344(13) 0.0275(12) 0.0265(12) 0.0002(10) -0.0009(10) 0.0108(11)
C17 0.0277(18) 0.0228(16) 0.0329(18) -0.0011(14) -0.0033(14) 0.0052(14)
C18 0.0279(18) 0.037(2) 0.0372(19) 0.0011(16) -0.0027(16) 0.0005(16)
C19 0.050(3) 0.044(2) 0.060(2) -0.007(2) 0.002(2) -0.018(2)
C20 0.033(2) 0.0303(18) 0.0388(19) 0.0041(16) 0.0022(16) 0.0039(16)
O2 0.0315(12) 0.0334(13) 0.0262(11) 0.0024(10) 0.0010(10) 0.0154(11)
C21 0.0310(19) 0.0287(17) 0.0268(17) 0.0025(14) -0.0041(14) 0.0048(15)
C22 0.036(2) 0.036(2) 0.0325(18) 0.0039(16) -0.0009(16) 0.0033(17)
C23 0.056(3) 0.050(2) 0.041(2) -0.0054(18) 0.004(2) 0.007(2)
C24 0.032(2) 0.072(3) 0.046(2) 0.001(2) -0.0023(18) -0.007(2)

loop_
_atom_type_symbol
_atom_type_description
_atom_type_scat_dispersion_real
_atom_type_scat_dispersion_imag
_atom_type_scat_source
C C 0.0033 0.0016 'International Tables Vol C Tables 4.2.6.8 and 6.1.1.4'
H H 0.0000 0.0000 'International Tables Vol C Tables 4.2.6.8 and 6.1.1.4'
N N 0.0061 0.0033 'International Tables Vol C Tables 4.2.6.8 and 6.1.1.4'
O O 0.0106 0.0060 'International Tables Vol C Tables 4.2.6.8 and 6.1.1.4'

loop_
_geom_angle_atom_site_label_1
_geom_angle_atom_site_label_2
_geom_angle_atom_site_label_3
_geom_angle
C2 C1 C5 115.9(3)
C2 C1 C6 123.4(3)
C5 C1 C6 120.7(3)
C3 C2 C1 120.1(3)
C3 C2 H2 119.9
C1 C2 H2 119.9
N1 C3 C2 124.3(3)
N1 C3 H3 117.9
C2 C3 H3 117.9
C4 N1 C3 115.7(3)
N1 C4 C5 124.5(3)
N1 C4 H4 117.7
C5 C4 H4 117.7
C4 C5 C1 119.5(3)
C4 C5 H5 120.3
C1 C5 H5 120.3
C11 C6 C7 119.9(3)
C11 C6 C1 121.8(3)
C7 C6 C1 118.2(3)
C6 C7 C8 121.3(3)
C6 C7 H7 119.4
C8 C7 H7 119.4
O1 C8 C9 116.4(3)
O1 C8 C7 124.4(3)
C9 C8 C7 119.1(3)
C8 C9 C10 119.2(3)
C8 C9 C12 122.8(3)
C10 C9 C12 118.0(3)
C11 C10 C9 121.3(3)
C11 C10 H10 119.4
C9 C10 H10 119.4
O2 C11 C6 117.1(3)
O2 C11 C10 123.7(3)
C6 C11 C10 119.1(3)
C13 C12 C16 117.2(3)
C13 C12 C9 122.5(3)
C16 C12 C9 120.3(3)
C14 C13 C12 119.1(3)
C14 C13 H13 120.4
C12 C13 H13 120.4
N2 C14 C13 124.8(3)
N2 C14 H14 117.6
C13 C14 H14 117.6
C14 N2 C15 115.2(3)
N2 C15 C16 124.7(3)
N2 C15 H15 117.6
C16 C15 H15 117.6
C15 C16 C12 119.0(3)
C15 C16 H16 120.5
C12 C16 H16 120.5
C8 O1 C17 119.2(2)
O1 C17 C20 105.3(3)
O1 C17 C18 111.7(3)
C20 C17 C18 113.2(3)
O1 C17 H17 108.8
C20 C17 H17 108.8
C18 C17 H17 108.8
C19 C18 C17 115.1(3)
C19 C18 H18A 108.5
C17 C18 H18A 108.5
C19 C18 H18B 108.5
C17 C18 H18B 108.5
H18A C18 H18B 107.5
C18 C19 H19A 109.5
C18 C19 H19B 109.5
H19A C19 H19B 109.5
C18 C19 H19C 109.5
H19A C19 H19C 109.5
H19B C19 H19C 109.5
C17 C20 H20A 109.5
C17 C20 H20B 109.5
H20A C20 H20B 109.5
C17 C20 H20C 109.5
H20A C20 H20C 109.5
H20B C20 H20C 109.5
C11 O2 C21 120.3(2)
O2 C21 C24 111.1(3)
O2 C21 C22 105.1(3)
C24 C21 C22 114.2(3)
O2 C21 H21 108.8
C24 C21 H21 108.8
C22 C21 H21 108.8
C23 C22 C21 115.0(3)
C23 C22 H22A 108.5
C21 C22 H22A 108.5
C23 C22 H22B 108.5
C21 C22 H22B 108.5
H22A C22 H22B 107.5
C22 C23 H23A 109.5
C22 C23 H23B 109.5
H23A C23 H23B 109.5
C22 C23 H23C 109.5
H23A C23 H23C 109.5
H23B C23 H23C 109.5
C21 C24 H24A 109.5
C21 C24 H24B 109.5
H24A C24 H24B 109.5
C21 C24 H24C 109.5
H24A C24 H24C 109.5
H24B C24 H24C 109.5

loop_
_geom_bond_atom_site_label_1
_geom_bond_atom_site_label_2
_geom_bond_distance
C1 C2 1.396(4)
C1 C5 1.399(4)
C1 C6 1.496(4)
C2 C3 1.378(4)
C2 H2 0.9500
C3 N1 1.336(4)
C3 H3 0.9500
N1 C4 1.334(4)
C4 C5 1.386(4)
C4 H4 0.9500
C5 H5 0.9500
C6 C11 1.391(4)
C6 C7 1.392(4)
C7 C8 1.402(4)
C7 H7 0.9500
C8 O1 1.377(4)
C8 C9 1.401(4)
C9 C10 1.403(4)
C9 C12 1.498(4)
C10 C11 1.401(4)
C10 H10 0.9500
C11 O2 1.370(4)
C12 C13 1.388(4)
C12 C16 1.395(4)
C13 C14 1.387(4)
C13 H13 0.9500
C14 N2 1.338(4)
C14 H14 0.9500
N2 C15 1.340(4)
C15 C16 1.386(4)
C15 H15 0.9500
C16 H16 0.9500
O1 C17 1.446(4)
C17 C20 1.515(4)
C17 C18 1.529(5)
C17 H17 1.0000
C18 C19 1.522(5)
C18 H18A 0.9900
C18 H18B 0.9900
C19 H19A 0.9800
C19 H19B 0.9800
C19 H19C 0.9800
C20 H20A 0.9800
C20 H20B 0.9800
C20 H20C 0.9800
O2 C21 1.445(4)
C21 C24 1.501(5)
C21 C22 1.531(5)
C21 H21 1.0000
C22 C23 1.521(5)
C22 H22A 0.9900
C22 H22B 0.9900
C23 H23A 0.9800
C23 H23B 0.9800
C23 H23C 0.9800
C24 H24A 0.9800
C24 H24B 0.9800
C24 H24C 0.9800
